data_4061845
_journal_name_full Organometallics
_journal_year 2003
_chemical_formula_sum 'C99 H198 O6 Si18 Sn6'
_chemical_formula_weight 2702.33
_space_group_IT_number 2
_symmetry_cell_setting triclinic
_symmetry_Int_Tables_number 2
_symmetry_space_group_name_Hall '-P 1'
_symmetry_space_group_name_H-M 'P -1'
_cell_angle_alpha 77.180(1)
_cell_angle_beta 77.455(1)
_cell_angle_gamma 79.989(1)
_cell_formula_units_Z 2
_cell_length_a 15.234(1)
_cell_length_b 20.056(1)
_cell_length_c 23.854(1)
_cell_measurement_temperature 153(1)
_cell_volume 6876.1(6)
_diffrn_ambient_temperature 153(1)
_exptl_crystal_density_diffrn 1.305
_cod_original_formula_sum 'C99 H198 O6 Si18 Sn6 '
_cod_database_code 4061845

loop_
_symmetry_equiv_pos_as_xyz
'  +x,  +y,  +z'
'  -x,  -y,  -z'

loop_
_atom_site_label
_atom_site_type_symbol
_atom_site_fract_x
_atom_site_fract_y
_atom_site_fract_z
_atom_site_U_iso_or_equiv
_atom_site_adp_type
_atom_site_occupancy
_atom_site_symmetry_multiplicity
_atom_site_calc_flag
_atom_site_refinement_flags
_atom_site_disorder_assembly
_atom_site_disorder_group
Sn1 Sn 0.08472(2) 0.258795(19) 0.318033(17) 0.02655(10) Uani 1 1 d . . .
Sn2 Sn -0.07876(2) 0.144770(19) 0.350955(17) 0.02632(11) Uani 1 1 d . . .
Sn3 Sn 0.00286(2) 0.218975(19) 0.204743(17) 0.02567(10) Uani 1 1 d . . .
Sn4 Sn 0.62394(2) -0.26808(2) 0.335265(17) 0.02997(11) Uani 1 1 d . . .
Sn5 Sn 0.50807(2) -0.337831(19) 0.253849(17) 0.02811(11) Uani 1 1 d . . .
Sn6 Sn 0.67450(2) -0.230877(19) 0.182177(17) 0.02660(11) Uani 1 1 d . . .
Si1 Si 0.27699(9) 0.17407(8) 0.36711(7) 0.0321(4) Uani 1 1 d . . .
Si2 Si 0.58003(9) -0.10441(8) 0.36513(7) 0.0304(4) Uani 1 1 d . . .
Si3 Si -0.03483(10) -0.02614(8) 0.34425(8) 0.0372(5) Uani 1 1 d . . .
Si4 Si 0.28229(10) -0.28636(9) 0.29517(9) 0.0438(5) Uani 1 1 d . . .
Si5 Si 0.20492(9) 0.15374(8) 0.12651(7) 0.0300(4) Uani 1 1 d . . .
Si6 Si 0.55098(10) -0.09549(8) 0.10234(7) 0.0337(4) Uani 1 1 d . . .
Si7 Si 0.14692(10) 0.41642(8) 0.28747(8) 0.0372(4) Uani 1 1 d . . .
Si8 Si -0.00814(10) 0.37597(9) 0.40238(8) 0.0392(5) Uani 1 1 d . . .
Si9 Si -0.20398(11) 0.13994(11) 0.48471(8) 0.0524(5) Uani 1 1 d . . .
Si10 Si -0.30396(9) 0.18952(9) 0.37257(8) 0.0399(5) Uani 1 1 d . . .
Si11 Si -0.07413(10) 0.37342(8) 0.13144(7) 0.0346(4) Uani 1 1 d . . .
Si12 Si -0.15832(10) 0.23901(9) 0.12448(8) 0.0369(4) Uani 1 1 d . . .
Si13 Si 0.63190(15) -0.37004(10) 0.46644(8) 0.0600(6) Uani 1 1 d . . .
Si14 Si 0.81981(12) -0.33344(11) 0.37921(10) 0.0606(6) Uani 1 1 d . . .
Si15 Si 0.50093(10) -0.45275(9) 0.17381(8) 0.0360(4) Uani 1 1 d . . .
Si16 Si 0.53488(10) -0.50863(8) 0.30638(8) 0.0369(4) Uani 1 1 d . . .
Si17 Si 0.82252(10) -0.32835(8) 0.09775(7) 0.0338(4) Uani 1 1 d . . .
Si18 Si 0.88843(10) -0.20032(9) 0.13290(8) 0.0387(5) Uani 1 1 d . . .
O1 O -0.0157(2) 0.21231(18) 0.36956(15) 0.0322(9) Uani 1 1 d . . .
O2 O -0.0907(2) 0.17954(17) 0.26858(15) 0.0289(9) Uani 1 1 d . . .
O3 O 0.0513(2) 0.28156(17) 0.24016(15) 0.0296(9) Uani 1 1 d . . .
O4 O 0.5565(2) -0.33790(17) 0.32399(15) 0.0325(9) Uani 1 1 d . . .
O5 O 0.6037(2) -0.30630(17) 0.18807(15) 0.0297(9) Uani 1 1 d . . .
O6 O 0.7076(2) -0.24694(18) 0.26007(15) 0.0311(9) Uani 1 1 d . . .
C1 C 0.2036(3) 0.1833(3) 0.3124(2) 0.0324(15) Uani 1 1 d . . .
H1A H 0.1839 0.1379 0.3156 0.0833(16) Uiso 1 1 calc R . .
H1B H 0.2411 0.1948 0.2730 0.0833(16) Uiso 1 1 calc R . .
C2 C 0.2073(4) 0.1679(3) 0.4419(3) 0.061(2) Uani 1 1 d . . .
H2A H 0.1719 0.1293 0.4501 0.0833(16) Uiso 1 1 calc R . .
H2B H 0.1661 0.2109 0.4445 0.0833(16) Uiso 1 1 calc R . .
H2C H 0.2472 0.1603 0.4705 0.0833(16) Uiso 1 1 calc R . .
C3 C 0.3426(3) 0.2475(3) 0.3525(3) 0.0492(18) Uani 1 1 d . . .
H3A H 0.3796 0.2513 0.3131 0.0833(16) Uiso 1 1 calc R . .
H3B H 0.3821 0.2398 0.3814 0.0833(16) Uiso 1 1 calc R . .
H3C H 0.3008 0.2901 0.3554 0.0833(16) Uiso 1 1 calc R . .
C4 C 0.3613(3) 0.0938(3) 0.3647(2) 0.0287(14) Uani 1 1 d . . .
C5 C 0.4201(3) 0.0761(3) 0.4039(3) 0.0422(17) Uani 1 1 d . . .
H5 H 0.4168 0.1049 0.4311 0.0833(16) Uiso 1 1 calc R . .
C6 C 0.4839(3) 0.0172(3) 0.4046(3) 0.0413(17) Uani 1 1 d . . .
H6 H 0.5230 0.0068 0.4324 0.0833(16) Uiso 1 1 calc R . .
C7 C 0.4916(3) -0.0271(3) 0.3654(2) 0.0276(14) Uani 1 1 d . . .
C8 C 0.4342(4) -0.0080(3) 0.3260(3) 0.0436(17) Uani 1 1 d . . .
H8 H 0.4382 -0.0363 0.2982 0.0833(16) Uiso 1 1 calc R . .
C9 C 0.3696(4) 0.0513(3) 0.3247(3) 0.0422(17) Uani 1 1 d . . .
H9 H 0.3315 0.0624 0.2963 0.0833(16) Uiso 1 1 calc R . .
C10 C 0.6811(3) -0.0802(3) 0.3081(3) 0.0464(18) Uani 1 1 d . . .
H10A H 0.6636 -0.0669 0.2695 0.0833(16) Uiso 1 1 calc R . .
H10B H 0.7290 -0.1197 0.3081 0.0833(16) Uiso 1 1 calc R . .
H10C H 0.7034 -0.0413 0.3168 0.0833(16) Uiso 1 1 calc R . .
C11 C 0.6140(4) -0.1299(3) 0.4387(3) 0.0478(18) Uani 1 1 d . . .
H11A H 0.5612 -0.1424 0.4687 0.0833(16) Uiso 1 1 calc R . .
H11B H 0.6367 -0.0911 0.4472 0.0833(16) Uiso 1 1 calc R . .
H11C H 0.6617 -0.1695 0.4386 0.0833(16) Uiso 1 1 calc R . .
C12 C 0.5329(3) -0.1763(3) 0.3479(2) 0.0302(14) Uani 1 1 d . . .
H12A H 0.5071 -0.1582 0.3120 0.0833(16) Uiso 1 1 calc R . .
H12B H 0.4822 -0.1894 0.3802 0.0833(16) Uiso 1 1 calc R . .
C13 C 0.0115(3) 0.0501(3) 0.3539(2) 0.0335(15) Uani 1 1 d . . .
H13A H 0.0658 0.0578 0.3231 0.0833(16) Uiso 1 1 calc R . .
H13B H 0.0316 0.0385 0.3921 0.0833(16) Uiso 1 1 calc R . .
C14 C -0.0900(4) -0.0021(3) 0.2792(3) 0.0500(18) Uani 1 1 d . . .
H14A H -0.0461 0.0151 0.2446 0.0833(16) Uiso 1 1 calc R . .
H14B H -0.1414 0.0341 0.2854 0.0833(16) Uiso 1 1 calc R . .
H14C H -0.1117 -0.0427 0.2730 0.0833(16) Uiso 1 1 calc R . .
C15 C -0.1175(4) -0.0591(3) 0.4091(3) 0.058(2) Uani 1 1 d . . .
H15A H -0.0885 -0.0718 0.4435 0.0833(16) Uiso 1 1 calc R . .
H15B H -0.1387 -0.0997 0.4027 0.0833(16) Uiso 1 1 calc R . .
H15C H -0.1692 -0.0232 0.4154 0.0833(16) Uiso 1 1 calc R . .
C16 C 0.0598(3) -0.0970(3) 0.3318(3) 0.0407(17) Uani 1 1 d . . .
C17 C 0.1442(4) -0.0897(3) 0.3051(4) 0.085(3) Uani 1 1 d . . .
H17 H 0.1599 -0.0442 0.2923 0.0833(16) Uiso 1 1 calc R . .
C18 C 0.2112(4) -0.1440(4) 0.2945(4) 0.079(3) Uani 1 1 d . . .
H18 H 0.2702 -0.1335 0.2754 0.0833(16) Uiso 1 1 calc R A .
C19 C 0.1981(3) -0.2090(3) 0.3092(3) 0.0437(18) Uani 1 1 d . A .
C20 C 0.1189(5) -0.2215(5) 0.3535(4) 0.053(3) Uiso 0.70 1 d P A 1
H20 H 0.1129 -0.2667 0.3754 0.0833(16) Uiso 0.70 1 calc PR A 1
C20 C 0.1040(11) -0.2070(10) 0.2993(8) 0.039(5) Uiso 0.30 1 d P A 2
H20 H 0.0881 -0.2443 0.2866 0.0833(16) Uiso 0.30 1 calc PR A 2
C21 C 0.0507(5) -0.1666(4) 0.3643(4) 0.041(2) Uiso 0.70 1 d P A 1
H21 H -0.0020 -0.1751 0.3932 0.0833(16) Uiso 0.70 1 calc PR A 1
C21 C 0.0411(12) -0.1512(10) 0.3085(8) 0.034(5) Uiso 0.30 1 d P A 2
H21 H -0.0171 -0.1486 0.2991 0.0833(16) Uiso 0.30 1 calc PR A 2
C22 C 0.2969(4) -0.3416(3) 0.3668(3) 0.070(2) Uani 1 1 d . . .
H22A H 0.2383 -0.3553 0.3883 0.0833(16) Uiso 1 1 calc R . .
H22B H 0.3202 -0.3158 0.3896 0.0833(16) Uiso 1 1 calc R . .
H22C H 0.3400 -0.3828 0.3605 0.0833(16) Uiso 1 1 calc R . .
C23 C 0.2355(4) -0.3338(3) 0.2519(3) 0.069(2) Uani 1 1 d . . .
H23A H 0.2285 -0.3043 0.2140 0.0833(16) Uiso 1 1 calc R . .
H23B H 0.1763 -0.3464 0.2734 0.0833(16) Uiso 1 1 calc R . .
H23C H 0.2772 -0.3757 0.2456 0.0833(16) Uiso 1 1 calc R . .
C24 C 0.3925(3) -0.2593(3) 0.2534(3) 0.0372(16) Uani 1 1 d . . .
H24A H 0.4052 -0.2211 0.2693 0.0833(16) Uiso 1 1 calc R . .
H24B H 0.3859 -0.2406 0.2122 0.0833(16) Uiso 1 1 calc R . .
C25 C 0.1102(3) 0.1356(3) 0.1891(2) 0.0300(14) Uani 1 1 d . . .
H25A H 0.1364 0.1191 0.2250 0.0833(16) Uiso 1 1 calc R . .
H25B H 0.0825 0.0971 0.1832 0.0833(16) Uiso 1 1 calc R . .
C26 C 0.1643(4) 0.1620(3) 0.0576(2) 0.0454(17) Uani 1 1 d . . .
H26A H 0.2141 0.1712 0.0244 0.0833(16) Uiso 1 1 calc R . .
H26B H 0.1146 0.2002 0.0547 0.0833(16) Uiso 1 1 calc R . .
H26C H 0.1424 0.1191 0.0570 0.0833(16) Uiso 1 1 calc R . .
C27 C 0.2462(3) 0.2360(3) 0.1261(3) 0.0429(17) Uani 1 1 d . . .
H27A H 0.2676 0.2326 0.1627 0.0833(16) Uiso 1 1 calc R . .
H27B H 0.1965 0.2741 0.1226 0.0833(16) Uiso 1 1 calc R . .
H27C H 0.2962 0.2447 0.0929 0.0833(16) Uiso 1 1 calc R . .
C28 C 0.3028(3) 0.0815(3) 0.1264(2) 0.0296(14) Uani 1 1 d . . .
C29 C 0.3890(4) 0.0949(3) 0.1019(3) 0.062(2) Uani 1 1 d . . .
H29 H 0.4006 0.1415 0.0892 0.0833(16) Uiso 1 1 calc R . .
C30 C 0.4606(4) 0.0419(3) 0.0951(3) 0.061(2) Uani 1 1 d . . .
H30 H 0.5190 0.0541 0.0768 0.0833(16) Uiso 1 1 calc R . .
C31 C 0.4516(3) -0.0266(3) 0.1131(2) 0.0281(14) Uani 1 1 d . . .
C32 C 0.3658(4) -0.0384(3) 0.1384(4) 0.087(3) Uani 1 1 d . . .
H32 H 0.3545 -0.0849 0.1524 0.0833(16) Uiso 1 1 calc R . .
C33 C 0.2933(4) 0.0136(3) 0.1450(3) 0.076(3) Uani 1 1 d . . .
H33 H 0.2350 0.0012 0.1631 0.0833(16) Uiso 1 1 calc R . .
C34 C 0.6487(3) -0.0552(3) 0.0539(3) 0.0497(18) Uani 1 1 d . . .
H34A H 0.6327 -0.0337 0.0158 0.0833(16) Uiso 1 1 calc R . .
H34B H 0.7013 -0.0907 0.0487 0.0833(16) Uiso 1 1 calc R . .
H34C H 0.6637 -0.0201 0.0717 0.0833(16) Uiso 1 1 calc R . .
C35 C 0.5195(4) -0.1627(3) 0.0694(3) 0.0519(18) Uani 1 1 d . . .
H35A H 0.4682 -0.1834 0.0957 0.0833(16) Uiso 1 1 calc R . .
H35B H 0.5715 -0.1985 0.0638 0.0833(16) Uiso 1 1 calc R . .
H35C H 0.5023 -0.1412 0.0316 0.0833(16) Uiso 1 1 calc R . .
C36 C 0.5820(3) -0.1358(3) 0.1748(2) 0.0314(15) Uani 1 1 d . . .
H36A H 0.5251 -0.1444 0.2030 0.0833(16) Uiso 1 1 calc R . .
H36B H 0.6086 -0.1014 0.1877 0.0833(16) Uiso 1 1 calc R . .
C37 C 0.0958(3) 0.3491(3) 0.3481(2) 0.0292(14) Uani 1 1 d . . .
H37 H 0.1439 0.3330 0.3725 0.0833(16) Uiso 1 1 calc R . .
C38 C 0.2275(3) 0.3746(3) 0.2308(2) 0.0418(17) Uani 1 1 d . . .
H38A H 0.2745 0.3427 0.2489 0.0833(16) Uiso 1 1 calc R . .
H38B H 0.2558 0.4100 0.2003 0.0833(16) Uiso 1 1 calc R . .
H38C H 0.1946 0.3490 0.2134 0.0833(16) Uiso 1 1 calc R . .
C39 C 0.0590(4) 0.4760(3) 0.2525(3) 0.0519(18) Uani 1 1 d . . .
H39A H 0.0159 0.4983 0.2819 0.0833(16) Uiso 1 1 calc R . .
H39B H 0.0267 0.4502 0.2349 0.0833(16) Uiso 1 1 calc R . .
H39C H 0.0876 0.5113 0.2220 0.0833(16) Uiso 1 1 calc R . .
C40 C 0.2127(4) 0.4666(3) 0.3179(3) 0.058(2) Uani 1 1 d . . .
H40A H 0.2590 0.4349 0.3368 0.0833(16) Uiso 1 1 calc R . .
H40B H 0.1713 0.4909 0.3467 0.0833(16) Uiso 1 1 calc R . .
H40C H 0.2420 0.5002 0.2860 0.0833(16) Uiso 1 1 calc R . .
C41 C -0.0181(4) 0.3066(3) 0.4699(2) 0.0458(17) Uani 1 1 d . . .
H41A H 0.0369 0.2998 0.4866 0.0833(16) Uiso 1 1 calc R . .
H41B H -0.0255 0.2635 0.4597 0.0833(16) Uiso 1 1 calc R . .
H41C H -0.0709 0.3204 0.4987 0.0833(16) Uiso 1 1 calc R . .
C42 C 0.0045(4) 0.4575(3) 0.4240(3) 0.0530(19) Uani 1 1 d . . .
H42A H 0.0590 0.4503 0.4413 0.0833(16) Uiso 1 1 calc R . .
H42B H -0.0488 0.4704 0.4527 0.0833(16) Uiso 1 1 calc R . .
H42C H 0.0101 0.4945 0.3893 0.0833(16) Uiso 1 1 calc R . .
C43 C -0.1126(3) 0.3903(3) 0.3703(3) 0.0521(19) Uani 1 1 d . . .
H43A H -0.1067 0.4267 0.3352 0.0833(16) Uiso 1 1 calc R . .
H43B H -0.1653 0.4042 0.3990 0.0833(16) Uiso 1 1 calc R . .
H43C H -0.1206 0.3475 0.3598 0.0833(16) Uiso 1 1 calc R . .
C44 C -0.2078(3) 0.1387(3) 0.4075(2) 0.0425(17) Uani 1 1 d . . .
H44 H -0.2175 0.0900 0.4099 0.0833(16) Uiso 1 1 calc R . .
C45 C -0.2298(4) 0.2307(4) 0.4970(3) 0.079(3) Uani 1 1 d . . .
H45A H -0.1860 0.2586 0.4697 0.0833(16) Uiso 1 1 calc R . .
H45B H -0.2257 0.2314 0.5373 0.0833(16) Uiso 1 1 calc R . .
H45C H -0.2913 0.2497 0.4903 0.0833(16) Uiso 1 1 calc R . .
C46 C -0.2855(4) 0.0874(5) 0.5345(3) 0.115(3) Uani 1 1 d . . .
H46A H -0.2830 0.0884 0.5750 0.0833(16) Uiso 1 1 calc R . .
H46B H -0.2708 0.0398 0.5283 0.0833(16) Uiso 1 1 calc R . .
H46C H -0.3468 0.1058 0.5271 0.0833(16) Uiso 1 1 calc R . .
C47 C -0.0895(4) 0.1026(3) 0.5021(3) 0.058(2) Uani 1 1 d . . .
H47A H -0.0435 0.1295 0.4761 0.0833(16) Uiso 1 1 calc R . .
H47B H -0.0758 0.0546 0.4966 0.0833(16) Uiso 1 1 calc R . .
H47C H -0.0891 0.1040 0.5429 0.0833(16) Uiso 1 1 calc R . .
C48 C -0.3195(4) 0.1456(3) 0.3151(3) 0.058(2) Uani 1 1 d . . .
H48A H -0.3318 0.0984 0.3328 0.0833(16) Uiso 1 1 calc R . .
H48B H -0.2642 0.1444 0.2852 0.0833(16) Uiso 1 1 calc R . .
H48C H -0.3706 0.1709 0.2971 0.0833(16) Uiso 1 1 calc R . .
C49 C -0.2809(4) 0.2783(3) 0.3413(3) 0.063(2) Uani 1 1 d . . .
H49A H -0.2234 0.2776 0.3133 0.0833(16) Uiso 1 1 calc R . .
H49B H -0.2770 0.3013 0.3727 0.0833(16) Uiso 1 1 calc R . .
H49C H -0.3301 0.3033 0.3212 0.0833(16) Uiso 1 1 calc R . .
C50 C -0.4133(3) 0.1914(4) 0.4260(3) 0.064(2) Uani 1 1 d . . .
H50A H -0.4259 0.1441 0.4429 0.0833(16) Uiso 1 1 calc R . .
H50B H -0.4624 0.2165 0.4060 0.0833(16) Uiso 1 1 calc R . .
H50C H -0.4089 0.2145 0.4573 0.0833(16) Uiso 1 1 calc R . .
C51 C -0.0591(3) 0.2771(3) 0.1333(2) 0.0311(14) Uani 1 1 d . . .
H51 H -0.0123 0.2704 0.0977 0.0833(16) Uiso 1 1 calc R . .
C52 C 0.0401(3) 0.4034(3) 0.1136(3) 0.0451(17) Uani 1 1 d . . .
H52A H 0.0720 0.3933 0.0754 0.0833(16) Uiso 1 1 calc R . .
H52B H 0.0753 0.3793 0.1437 0.0833(16) Uiso 1 1 calc R . .
H52C H 0.0328 0.4532 0.1123 0.0833(16) Uiso 1 1 calc R . .
C53 C -0.1351(3) 0.3926(3) 0.2035(2) 0.0378(16) Uani 1 1 d . . .
H53A H -0.1948 0.3766 0.2128 0.0833(16) Uiso 1 1 calc R . .
H53B H -0.1428 0.4425 0.2020 0.0833(16) Uiso 1 1 calc R . .
H53C H -0.1000 0.3689 0.2337 0.0833(16) Uiso 1 1 calc R . .
C54 C -0.1387(3) 0.4227(3) 0.0733(2) 0.0451(17) Uani 1 1 d . . .
H54A H -0.1066 0.4130 0.0351 0.0833(16) Uiso 1 1 calc R . .
H54B H -0.1439 0.4723 0.0728 0.0833(16) Uiso 1 1 calc R . .
H54C H -0.1995 0.4088 0.0817 0.0833(16) Uiso 1 1 calc R . .
C55 C -0.2637(3) 0.2713(3) 0.1720(3) 0.0502(18) Uani 1 1 d . . .
H55A H -0.2744 0.3217 0.1619 0.0833(16) Uiso 1 1 calc R . .
H55B H -0.2571 0.2570 0.2131 0.0833(16) Uiso 1 1 calc R . .
H55C H -0.3152 0.2521 0.1661 0.0833(16) Uiso 1 1 calc R . .
C56 C -0.1738(3) 0.2627(3) 0.0465(2) 0.0472(18) Uani 1 1 d . . .
H56A H -0.1860 0.3130 0.0352 0.0833(16) Uiso 1 1 calc R . .
H56B H -0.2250 0.2419 0.0422 0.0833(16) Uiso 1 1 calc R . .
H56C H -0.1185 0.2457 0.0212 0.0833(16) Uiso 1 1 calc R . .
C57 C -0.1357(4) 0.1433(3) 0.1425(3) 0.0555(19) Uani 1 1 d . . .
H57A H -0.0800 0.1273 0.1170 0.0833(16) Uiso 1 1 calc R . .
H57B H -0.1867 0.1235 0.1366 0.0833(16) Uiso 1 1 calc R . .
H57C H -0.1285 0.1286 0.1835 0.0833(16) Uiso 1 1 calc R . .
C58 C 0.6963(4) -0.3099(3) 0.4051(3) 0.0447(17) Uani 1 1 d . . .
H58 H 0.6945 -0.2690 0.4231 0.0833(16) Uiso 1 1 calc R . .
C59 C 0.5073(4) -0.3432(3) 0.4718(3) 0.072(2) Uani 1 1 d . . .
H59A H 0.4925 -0.2951 0.4770 0.0833(16) Uiso 1 1 calc R . .
H59B H 0.4747 -0.3728 0.5054 0.0833(16) Uiso 1 1 calc R . .
H59C H 0.4893 -0.3475 0.4359 0.0833(16) Uiso 1 1 calc R . .
C60 C 0.6622(6) -0.3595(4) 0.5355(3) 0.093(3) Uani 1 1 d . . .
H60A H 0.6466 -0.3111 0.5396 0.0833(16) Uiso 1 1 calc R . .
H60B H 0.7275 -0.3733 0.5341 0.0833(16) Uiso 1 1 calc R . .
H60C H 0.6286 -0.3885 0.5690 0.0833(16) Uiso 1 1 calc R . .
C61 C 0.6608(4) -0.4606(3) 0.4563(3) 0.067(2) Uani 1 1 d . . .
H61A H 0.7264 -0.4742 0.4531 0.0833(16) Uiso 1 1 calc R . .
H61B H 0.6425 -0.4648 0.4204 0.0833(16) Uiso 1 1 calc R . .
H61C H 0.6289 -0.4906 0.4899 0.0833(16) Uiso 1 1 calc R . .
C62 C 0.8685(4) -0.2532(4) 0.3424(3) 0.079(3) Uani 1 1 d . . .
H62A H 0.8569 -0.2214 0.3698 0.0833(16) Uiso 1 1 calc R . .
H62B H 0.8404 -0.2316 0.3084 0.0833(16) Uiso 1 1 calc R . .
H62C H 0.9341 -0.2640 0.3296 0.0833(16) Uiso 1 1 calc R . .
C63 C 0.8419(4) -0.3955(3) 0.3285(3) 0.060(2) Uani 1 1 d . . .
H63A H 0.8162 -0.4379 0.3487 0.0833(16) Uiso 1 1 calc R . .
H63B H 0.9075 -0.4065 0.3157 0.0833(16) Uiso 1 1 calc R . .
H63C H 0.8137 -0.3748 0.2943 0.0833(16) Uiso 1 1 calc R . .
C64 C 0.8767(5) -0.3716(4) 0.4425(3) 0.108(3) Uani 1 1 d . . .
H64A H 0.8527 -0.4145 0.4632 0.0833(16) Uiso 1 1 calc R . .
H64B H 0.8653 -0.3390 0.4692 0.0833(16) Uiso 1 1 calc R . .
H64C H 0.9422 -0.3815 0.4286 0.0833(16) Uiso 1 1 calc R . .
C65 C 0.4843(3) -0.4389(3) 0.2516(2) 0.0314(15) Uani 1 1 d . . .
H65 H 0.4175 -0.4381 0.2659 0.0833(16) Uiso 1 1 calc R . .
C66 C 0.4690(4) -0.3698(3) 0.1235(3) 0.0453(17) Uani 1 1 d . . .
H66A H 0.4057 -0.3518 0.1369 0.0833(16) Uiso 1 1 calc R . .
H66B H 0.4763 -0.3784 0.0837 0.0833(16) Uiso 1 1 calc R . .
H66C H 0.5084 -0.3361 0.1235 0.0833(16) Uiso 1 1 calc R . .
C67 C 0.6227(3) -0.4887(3) 0.1492(3) 0.0471(17) Uani 1 1 d . . .
H67A H 0.6381 -0.5319 0.1760 0.0833(16) Uiso 1 1 calc R . .
H67B H 0.6625 -0.4553 0.1495 0.0833(16) Uiso 1 1 calc R . .
H67C H 0.6307 -0.4976 0.1096 0.0833(16) Uiso 1 1 calc R . .
C68 C 0.4237(4) -0.5144(3) 0.1697(3) 0.0519(18) Uani 1 1 d . . .
H68A H 0.3605 -0.4955 0.1825 0.0833(16) Uiso 1 1 calc R . .
H68B H 0.4381 -0.5588 0.1951 0.0833(16) Uiso 1 1 calc R . .
H68C H 0.4323 -0.5209 0.1292 0.0833(16) Uiso 1 1 calc R . .
C69 C 0.5109(4) -0.5946(3) 0.3000(3) 0.0486(18) Uani 1 1 d . . .
H69A H 0.5388 -0.6038 0.2609 0.0833(16) Uiso 1 1 calc R . .
H69B H 0.4452 -0.5947 0.3061 0.0833(16) Uiso 1 1 calc R . .
H69C H 0.5361 -0.6306 0.3295 0.0833(16) Uiso 1 1 calc R . .
C70 C 0.4798(4) -0.4944(3) 0.3813(3) 0.0533(19) Uani 1 1 d . . .
H70A H 0.4909 -0.4496 0.3862 0.0833(16) Uiso 1 1 calc R . .
H70B H 0.5051 -0.5310 0.4104 0.0833(16) Uiso 1 1 calc R . .
H70C H 0.4143 -0.4952 0.3867 0.0833(16) Uiso 1 1 calc R . .
C71 C 0.6597(3) -0.5073(3) 0.2970(3) 0.0436(17) Uani 1 1 d . . .
H71A H 0.6894 -0.5145 0.2577 0.0833(16) Uiso 1 1 calc R . .
H71B H 0.6845 -0.5441 0.3262 0.0833(16) Uiso 1 1 calc R . .
H71C H 0.6707 -0.4626 0.3024 0.0833(16) Uiso 1 1 calc R . .
C72 C 0.7952(3) -0.2396(3) 0.1171(2) 0.0299(14) Uani 1 1 d . . .
H72 H 0.7784 -0.2085 0.0809 0.0833(16) Uiso 1 1 calc R . .
C73 C 0.8238(4) -0.3972(3) 0.1651(2) 0.0441(17) Uani 1 1 d . . .
H73A H 0.7649 -0.3926 0.1915 0.0833(16) Uiso 1 1 calc R . .
H73B H 0.8716 -0.3923 0.1850 0.0833(16) Uiso 1 1 calc R . .
H73C H 0.8354 -0.4426 0.1542 0.0833(16) Uiso 1 1 calc R . .
C74 C 0.7364(3) -0.3382(3) 0.0558(2) 0.0422(17) Uani 1 1 d . . .
H74A H 0.7371 -0.3014 0.0210 0.0833(16) Uiso 1 1 calc R . .
H74B H 0.6760 -0.3350 0.0806 0.0833(16) Uiso 1 1 calc R . .
H74C H 0.7510 -0.3831 0.0439 0.0833(16) Uiso 1 1 calc R . .
C75 C 0.9359(3) -0.3398(3) 0.0488(3) 0.0484(18) Uani 1 1 d . . .
H75A H 0.9371 -0.3044 0.0130 0.0833(16) Uiso 1 1 calc R . .
H75B H 0.9465 -0.3856 0.0386 0.0833(16) Uiso 1 1 calc R . .
H75C H 0.9834 -0.3354 0.0691 0.0833(16) Uiso 1 1 calc R . .
C76 C 0.8389(4) -0.1232(3) 0.1668(3) 0.052(2) Uani 1 1 d . . .
H76A H 0.8033 -0.0902 0.1406 0.0833(16) Uiso 1 1 calc R . .
H76B H 0.8879 -0.1015 0.1730 0.0833(16) Uiso 1 1 calc R . .
H76C H 0.7995 -0.1377 0.2044 0.0833(16) Uiso 1 1 calc R . .
C77 C 0.9553(4) -0.2618(3) 0.1813(3) 0.057(2) Uani 1 1 d . . .
H77A H 0.9156 -0.2783 0.2183 0.0833(16) Uiso 1 1 calc R . .
H77B H 1.0023 -0.2392 0.1891 0.0833(16) Uiso 1 1 calc R . .
H77C H 0.9840 -0.3010 0.1626 0.0833(16) Uiso 1 1 calc R . .
C78 C 0.9649(4) -0.1699(3) 0.0628(3) 0.056(2) Uani 1 1 d . . .
H78A H 0.9295 -0.1369 0.0365 0.0833(16) Uiso 1 1 calc R . .
H78B H 0.9933 -0.2094 0.0443 0.0833(16) Uiso 1 1 calc R . .
H78C H 1.0120 -0.1475 0.0706 0.0833(16) Uiso 1 1 calc R . .
C79 C 0.5623(6) -0.8458(5) 0.1598(5) 0.082(3) Uani 1 1 d . . .
C80 C 0.5021(5) -0.8025(6) 0.1928(4) 0.090(3) Uani 1 1 d . . .
H80 H 0.4830 -0.8162 0.2338 0.0833(16) Uiso 1 1 calc R . .
C81 C 0.4714(6) -0.7382(6) 0.1626(7) 0.120(5) Uani 1 1 d . . .
H81 H 0.4304 -0.7077 0.1845 0.0833(16) Uiso 1 1 calc R . .
C82 C 0.4952(7) -0.7156(7) 0.1044(7) 0.133(5) Uani 1 1 d . . .
H82 H 0.4710 -0.6712 0.0862 0.0833(16) Uiso 1 1 calc R . .
C83 C 0.5551(8) -0.7583(7) 0.0726(5) 0.115(4) Uani 1 1 d . . .
H83 H 0.5740 -0.7443 0.0316 0.0833(16) Uiso 1 1 calc R . .
C84 C 0.5876(6) -0.8221(6) 0.1015(5) 0.096(3) Uani 1 1 d . . .
H84 H 0.6302 -0.8513 0.0793 0.0833(16) Uiso 1 1 calc R . .
C85 C 0.5985(6) -0.9171(5) 0.1917(4) 0.116(3) Uani 1 1 d . . .
H85A H 0.6158 -0.9126 0.2278 0.0833(16) Uiso 1 1 calc R . .
H85B H 0.6516 -0.9369 0.1663 0.0833(16) Uiso 1 1 calc R . .
H85C H 0.5512 -0.9475 0.2013 0.0833(16) Uiso 1 1 calc R . .
C86 C 0.7477(5) -0.5717(4) 0.9287(3) 0.061(2) Uani 1 1 d . . .
C87 C 0.6737(5) -0.5888(4) 0.9722(3) 0.061(2) Uani 1 1 d . . .
H87 H 0.6610 -0.6351 0.9831 0.0833(16) Uiso 1 1 calc R . .
C88 C 0.6180(5) -0.5379(5) 0.9998(3) 0.077(2) Uani 1 1 d . . .
H88 H 0.5660 -0.5488 1.0285 0.0833(16) Uiso 1 1 calc R . .
C89 C 0.6404(6) -0.4698(5) 0.9843(4) 0.084(3) Uani 1 1 d . . .
H89 H 0.6038 -0.4346 1.0030 0.0833(16) Uiso 1 1 calc R . .
C90 C 0.7145(6) -0.4551(4) 0.9427(4) 0.079(2) Uani 1 1 d . . .
H90 H 0.7295 -0.4093 0.9326 0.0833(16) Uiso 1 1 calc R . .
C91 C 0.7675(5) -0.5045(5) 0.9152(3) 0.070(2) Uani 1 1 d . . .
H91 H 0.8189 -0.4927 0.8862 0.0833(16) Uiso 1 1 calc R . .
C92 C 0.8063(5) -0.6261(4) 0.8968(3) 0.099(3) Uani 1 1 d . . .
H92A H 0.8440 -0.6571 0.9229 0.0833(16) Uiso 1 1 calc R . .
H92B H 0.8454 -0.6036 0.8620 0.0833(16) Uiso 1 1 calc R . .
H92C H 0.7675 -0.6526 0.8851 0.0833(16) Uiso 1 1 calc R . .
C93 C 0.8024 0.1203 0.9209 0.1428(16) Uiso 1 1 d . . .
C94 C 0.8268 0.0709 0.9681 0.1428(16) Uiso 1 1 d . . .
H94 H 0.7942 0.0727 1.0067 0.0833(16) Uiso 1 1 calc R . .
C95 C 0.8990 0.0189 0.9588 0.1428(16) Uiso 1 1 d . . .
H95 H 0.9156 -0.0147 0.9910 0.0833(16) Uiso 1 1 calc R . .
C96 C 0.9469 0.0162 0.9023 0.1428(16) Uiso 1 1 d . . .
H96 H 0.9960 -0.0192 0.8959 0.0833(16) Uiso 1 1 calc R . .
C97 C 0.9225 0.0656 0.8550 0.1428(16) Uiso 1 1 d . . .
H97 H 0.9551 0.0637 0.8165 0.0833(16) Uiso 1 1 calc R . .
C98 C 0.8503 0.1176 0.8644 0.1428(16) Uiso 1 1 d . . .
H98 H 0.8337 0.1512 0.8322 0.0833(16) Uiso 1 1 calc R . .
C99 C 0.7227 0.1777 0.9312 0.1428(16) Uiso 1 1 d . . .
H99A H 0.6675 0.1570 0.9503 0.0833(16) Uiso 1 1 calc R . .
H99B H 0.7137 0.2070 0.8936 0.0833(16) Uiso 1 1 calc R . .
H99C H 0.7363 0.2057 0.9563 0.0833(16) Uiso 1 1 calc R . .

loop_
_atom_site_aniso_label
_atom_site_aniso_U_11
_atom_site_aniso_U_22
_atom_site_aniso_U_33
_atom_site_aniso_U_23
_atom_site_aniso_U_13
_atom_site_aniso_U_12
Sn1 0.0255(2) 0.0245(2) 0.0300(3) -0.00691(19) -0.00597(18) -0.00107(17)
Sn2 0.02127(19) 0.0266(2) 0.0291(3) -0.00691(19) -0.00058(17) -0.00074(17)
Sn3 0.02097(19) 0.0276(2) 0.0271(2) -0.00653(19) -0.00325(17) 0.00055(17)
Sn4 0.0356(2) 0.0260(2) 0.0279(3) -0.0079(2) -0.00823(19) 0.00361(18)
Sn5 0.0255(2) 0.0251(2) 0.0319(3) -0.0079(2) -0.00073(18) -0.00118(17)
Sn6 0.02202(19) 0.0272(2) 0.0290(3) -0.00714(19) -0.00152(17) -0.00086(17)
Si1 0.0307(8) 0.0314(10) 0.0346(11) -0.0109(8) -0.0101(8) 0.0055(7)
Si2 0.0284(8) 0.0298(10) 0.0326(10) -0.0113(8) -0.0056(8) 0.0037(7)
Si3 0.0266(8) 0.0273(10) 0.0533(12) -0.0095(9) 0.0014(8) -0.0001(7)
Si4 0.0292(9) 0.0296(11) 0.0666(14) -0.0144(10) 0.0057(9) 0.0001(8)
Si5 0.0259(8) 0.0308(10) 0.0303(10) -0.0078(8) -0.0006(7) 0.0012(7)
Si6 0.0310(8) 0.0310(11) 0.0333(11) -0.0054(8) -0.0007(8) 0.0040(7)
Si7 0.0424(9) 0.0276(11) 0.0420(12) -0.0067(9) -0.0068(8) -0.0066(8)
Si8 0.0403(9) 0.0398(12) 0.0374(11) -0.0156(9) -0.0062(8) 0.0038(8)
Si9 0.0406(10) 0.0723(15) 0.0355(12) -0.0108(11) 0.0059(9) 0.0001(10)
Si10 0.0221(8) 0.0465(12) 0.0519(13) -0.0178(10) -0.0035(8) -0.0001(8)
Si11 0.0352(9) 0.0304(11) 0.0340(11) -0.0028(8) -0.0066(8) 0.0028(8)
Si12 0.0312(9) 0.0440(12) 0.0377(11) -0.0095(9) -0.0104(8) -0.0036(8)
Si13 0.1082(16) 0.0395(13) 0.0335(12) -0.0101(10) -0.0265(11) 0.0080(11)
Si14 0.0623(12) 0.0541(14) 0.0805(16) -0.0369(13) -0.0475(12) 0.0258(10)
Si15 0.0350(9) 0.0341(11) 0.0414(11) -0.0136(9) -0.0059(8) -0.0048(8)
Si16 0.0366(9) 0.0284(11) 0.0422(12) -0.0055(9) -0.0039(8) -0.0007(8)
Si17 0.0321(9) 0.0340(11) 0.0340(11) -0.0124(9) 0.0004(8) -0.0015(8)
Si18 0.0285(9) 0.0440(12) 0.0453(12) -0.0169(10) 0.0017(8) -0.0095(8)
O1 0.038(2) 0.034(2) 0.026(2) -0.0054(19) -0.0020(18) -0.0138(18)
O2 0.0249(19) 0.034(2) 0.027(2) -0.0072(19) -0.0051(17) -0.0015(17)
O3 0.0306(19) 0.029(2) 0.032(2) -0.0078(19) -0.0088(17) -0.0047(17)
O4 0.044(2) 0.026(2) 0.028(2) -0.0055(19) -0.0057(18) -0.0075(18)
O5 0.0252(19) 0.032(2) 0.033(2) -0.0119(19) 0.0004(17) -0.0075(17)
O6 0.0255(19) 0.039(3) 0.031(2) -0.013(2) -0.0040(17) -0.0018(17)
C1 0.031(3) 0.023(3) 0.043(4) -0.009(3) -0.010(3) 0.006(3)
C2 0.059(4) 0.070(5) 0.038(4) -0.008(4) -0.003(3) 0.025(4)
C3 0.043(3) 0.044(4) 0.070(5) -0.023(4) -0.027(3) 0.004(3)
C4 0.029(3) 0.025(4) 0.035(4) -0.013(3) -0.011(3) 0.003(3)
C5 0.039(3) 0.048(4) 0.046(4) -0.025(4) -0.014(3) 0.007(3)
C6 0.041(3) 0.034(4) 0.055(5) -0.019(4) -0.020(3) 0.005(3)
C7 0.026(3) 0.031(4) 0.025(4) -0.005(3) -0.006(3) -0.001(3)
C8 0.051(4) 0.037(4) 0.048(4) -0.024(4) -0.016(3) 0.008(3)
C9 0.046(4) 0.041(4) 0.043(4) -0.015(3) -0.021(3) 0.014(3)
C10 0.035(3) 0.045(4) 0.061(5) -0.024(4) 0.004(3) -0.008(3)
C11 0.054(4) 0.041(4) 0.051(5) -0.020(4) -0.021(3) 0.015(3)
C12 0.025(3) 0.029(4) 0.033(4) -0.009(3) -0.002(3) 0.003(3)
C13 0.031(3) 0.029(4) 0.037(4) -0.005(3) -0.005(3) 0.003(3)
C14 0.041(3) 0.047(5) 0.068(5) -0.019(4) -0.017(3) -0.004(3)
C15 0.041(4) 0.040(4) 0.078(5) -0.006(4) 0.013(4) -0.006(3)
C16 0.029(3) 0.032(4) 0.063(5) -0.019(4) -0.006(3) 0.000(3)
C17 0.048(4) 0.021(4) 0.151(8) -0.007(5) 0.050(5) -0.005(3)
C18 0.032(4) 0.051(5) 0.133(8) -0.017(5) 0.032(4) -0.008(4)
C19 0.024(3) 0.033(4) 0.073(5) -0.017(4) 0.003(3) -0.008(3)
C22 0.060(4) 0.060(5) 0.063(5) -0.001(4) 0.021(4) 0.012(4)
C23 0.044(4) 0.048(5) 0.122(7) -0.038(5) -0.008(4) -0.006(3)
C24 0.027(3) 0.032(4) 0.048(4) -0.011(3) 0.000(3) 0.003(3)
C25 0.019(3) 0.038(4) 0.032(4) -0.006(3) -0.005(3) 0.002(3)
C26 0.045(4) 0.054(5) 0.034(4) -0.007(3) -0.013(3) 0.010(3)
C27 0.034(3) 0.037(4) 0.053(4) -0.010(3) 0.005(3) -0.004(3)
C28 0.026(3) 0.030(4) 0.031(4) -0.005(3) -0.004(3) -0.003(3)
C29 0.038(4) 0.031(4) 0.104(6) -0.009(4) 0.007(4) -0.004(3)
C30 0.021(3) 0.047(5) 0.107(6) -0.017(5) 0.006(4) 0.001(3)
C31 0.027(3) 0.028(4) 0.027(4) -0.002(3) -0.003(3) -0.004(3)
C32 0.047(4) 0.026(4) 0.150(8) 0.015(5) 0.024(5) 0.001(3)
C33 0.030(4) 0.031(5) 0.136(8) 0.005(5) 0.024(4) 0.000(3)
C34 0.036(3) 0.041(4) 0.055(5) 0.001(3) 0.005(3) 0.010(3)
C35 0.058(4) 0.054(5) 0.048(5) -0.017(4) -0.017(3) -0.001(3)
C36 0.023(3) 0.030(4) 0.040(4) -0.015(3) 0.004(3) -0.001(3)
C37 0.029(3) 0.031(4) 0.029(4) -0.009(3) -0.007(3) 0.001(3)
C38 0.035(3) 0.043(4) 0.047(4) -0.008(3) -0.002(3) -0.011(3)
C39 0.064(4) 0.042(4) 0.043(4) -0.003(3) -0.007(3) 0.000(3)
C40 0.073(4) 0.044(5) 0.059(5) -0.008(4) -0.003(4) -0.030(4)
C41 0.047(4) 0.048(4) 0.040(4) -0.016(3) -0.001(3) 0.001(3)
C42 0.071(4) 0.048(5) 0.046(5) -0.023(4) -0.020(4) 0.004(3)
C43 0.036(3) 0.053(5) 0.065(5) -0.021(4) -0.006(3) 0.010(3)
C44 0.029(3) 0.059(5) 0.034(4) -0.010(3) 0.006(3) -0.005(3)
C45 0.056(4) 0.110(7) 0.078(6) -0.056(5) -0.016(4) 0.016(4)
C46 0.071(5) 0.177(10) 0.078(7) 0.005(7) 0.014(5) -0.035(6)
C47 0.060(4) 0.076(5) 0.035(4) -0.011(4) -0.012(3) 0.006(4)
C48 0.041(4) 0.080(6) 0.061(5) -0.028(4) -0.005(3) -0.015(4)
C49 0.044(4) 0.047(5) 0.089(6) -0.012(4) -0.004(4) 0.008(3)
C50 0.030(3) 0.096(6) 0.075(6) -0.053(5) 0.000(3) 0.002(4)
C51 0.028(3) 0.037(4) 0.029(4) -0.008(3) -0.007(3) -0.002(3)
C52 0.048(4) 0.035(4) 0.050(4) -0.003(3) -0.009(3) -0.006(3)
C53 0.044(3) 0.031(4) 0.039(4) -0.011(3) -0.010(3) 0.000(3)
C54 0.047(4) 0.042(4) 0.043(4) -0.005(3) -0.012(3) 0.006(3)
C55 0.035(3) 0.076(5) 0.040(4) -0.014(4) 0.001(3) -0.015(3)
C56 0.037(3) 0.063(5) 0.044(4) -0.011(4) -0.015(3) -0.004(3)
C57 0.061(4) 0.050(5) 0.064(5) -0.009(4) -0.030(4) -0.011(3)
C58 0.059(4) 0.036(4) 0.045(4) -0.018(3) -0.022(3) 0.008(3)
C59 0.105(6) 0.047(5) 0.038(5) 0.001(4) 0.017(4) 0.006(4)
C60 0.174(8) 0.074(6) 0.041(5) -0.012(4) -0.036(5) -0.018(6)
C61 0.103(5) 0.042(5) 0.058(5) -0.013(4) -0.026(4) 0.006(4)
C62 0.051(4) 0.092(7) 0.111(7) -0.055(6) -0.029(4) 0.007(4)
C63 0.068(4) 0.049(5) 0.074(5) -0.034(4) -0.036(4) 0.022(4)
C64 0.125(7) 0.110(8) 0.118(8) -0.069(6) -0.093(6) 0.055(6)
C65 0.028(3) 0.024(3) 0.041(4) -0.005(3) -0.008(3) 0.001(3)
C66 0.054(4) 0.049(4) 0.041(4) -0.017(4) -0.017(3) -0.006(3)
C67 0.047(4) 0.050(5) 0.048(4) -0.019(4) -0.007(3) -0.007(3)
C68 0.060(4) 0.047(5) 0.058(5) -0.013(4) -0.019(4) -0.015(3)
C69 0.047(4) 0.030(4) 0.065(5) -0.007(4) -0.009(3) 0.001(3)
C70 0.071(4) 0.032(4) 0.047(5) -0.002(3) -0.001(4) 0.000(3)
C71 0.042(3) 0.042(4) 0.045(4) -0.012(3) -0.007(3) 0.003(3)
C72 0.025(3) 0.032(4) 0.030(4) -0.003(3) -0.004(3) -0.001(3)
C73 0.047(4) 0.036(4) 0.048(4) -0.013(3) -0.006(3) 0.002(3)
C74 0.047(4) 0.042(4) 0.039(4) -0.016(3) -0.002(3) -0.009(3)
C75 0.038(3) 0.045(4) 0.059(5) -0.016(4) 0.000(3) 0.000(3)
C76 0.041(3) 0.051(5) 0.072(5) -0.036(4) 0.010(3) -0.025(3)
C77 0.039(4) 0.070(5) 0.073(5) -0.027(4) -0.016(4) -0.007(3)
C78 0.043(4) 0.070(5) 0.057(5) -0.021(4) 0.013(3) -0.027(3)
C79 0.072(6) 0.080(7) 0.108(9) -0.029(7) -0.013(6) -0.042(6)
C80 0.052(5) 0.131(10) 0.107(8) -0.060(8) -0.004(5) -0.034(6)
C81 0.049(6) 0.079(9) 0.228(16) -0.046(9) -0.007(8) 0.002(6)
C82 0.082(8) 0.098(10) 0.202(16) 0.030(11) -0.027(9) -0.046(7)
C83 0.117(9) 0.106(10) 0.121(10) 0.014(9) -0.014(8) -0.068(8)
C84 0.092(7) 0.111(9) 0.092(8) -0.035(7) 0.025(6) -0.069(7)
C85 0.134(8) 0.123(10) 0.111(9) -0.036(8) -0.022(7) -0.054(7)
C86 0.060(5) 0.073(6) 0.050(5) -0.013(5) -0.020(4) 0.001(4)
C87 0.059(4) 0.076(6) 0.048(5) -0.002(4) -0.014(4) -0.016(4)
C88 0.057(5) 0.110(8) 0.059(6) -0.002(6) -0.010(4) -0.020(5)
C89 0.088(6) 0.101(8) 0.065(6) -0.032(6) -0.012(5) 0.001(6)
C90 0.108(7) 0.083(7) 0.061(6) -0.013(5) -0.025(5) -0.041(6)
C91 0.069(5) 0.102(8) 0.049(5) -0.016(5) -0.011(4) -0.029(5)
C92 0.087(6) 0.126(8) 0.080(7) -0.029(6) -0.023(5) 0.019(6)

loop_
_geom_bond_atom_site_label_1
_geom_bond_atom_site_label_2
_geom_bond_distance
_geom_bond_site_symmetry_2
_geom_bond_publ_flag
Sn1 O1 1.973(3) . ?
Sn1 O3 1.968(3) . ?
Sn1 C37 2.135(5) . ?
Sn1 C1 2.150(4) . ?
Sn2 O1 1.964(3) . ?
Sn2 O2 1.971(3) . ?
Sn2 C13 2.139(5) . ?
Sn2 C44 2.136(5) . ?
Sn3 O2 1.972(3) . ?
Sn3 O3 1.974(3) . ?
Sn3 C51 2.142(5) . ?
Sn3 C25 2.162(4) . ?
Sn4 O4 1.969(3) . ?
Sn4 O6 1.970(3) . ?
Sn4 C58 2.134(6) . ?
Sn4 C12 2.139(4) . ?
Sn5 O5 1.968(3) . ?
Sn5 O4 1.970(3) . ?
Sn5 C65 2.135(5) . ?
Sn5 C24 2.149(5) . ?
Sn6 O5 1.969(3) . ?
Sn6 O6 1.974(3) . ?
Sn6 C72 2.142(4) . ?
Sn6 C36 2.163(5) . ?
Si1 C3 1.849(6) . ?
Si1 C2 1.857(6) . ?
Si1 C1 1.854(5) . ?
Si1 C4 1.880(5) . ?
Si2 C11 1.874(6) . ?
Si2 C10 1.875(5) . ?
Si2 C7 1.870(5) . ?
Si2 C12 1.875(5) . ?
Si3 C15 1.845(6) . ?
Si3 C14 1.856(6) . ?
Si3 C16 1.864(5) . ?
Si3 C13 1.868(5) . ?
Si4 C22 1.854(7) . ?
Si4 C24 1.859(5) . ?
Si4 C19 1.874(6) . ?
Si4 C23 1.863(6) . ?
Si5 C26 1.844(6) . ?
Si5 C25 1.857(5) . ?
Si5 C27 1.863(5) . ?
Si5 C28 1.889(5) . ?
Si6 C34 1.860(5) . ?
Si6 C36 1.861(6) . ?
Si6 C35 1.876(6) . ?
Si6 C31 1.879(5) . ?
Si7 C39 1.846(6) . ?
Si7 C38 1.860(5) . ?
Si7 C37 1.878(5) . ?
Si7 C40 1.880(6) . ?
Si8 C43 1.863(6) . ?
Si8 C41 1.878(6) . ?
Si8 C42 1.871(6) . ?
Si8 C37 1.897(5) . ?
Si9 C46 1.823(7) . ?
Si9 C44 1.860(6) . ?
Si9 C45 1.868(7) . ?
Si9 C47 1.871(6) . ?
Si10 C49 1.834(6) . ?
Si10 C50 1.865(5) . ?
Si10 C48 1.860(6) . ?
Si10 C44 1.874(6) . ?
Si11 C53 1.855(5) . ?
Si11 C52 1.870(5) . ?
Si11 C54 1.874(6) . ?
Si11 C51 1.898(5) . ?
Si12 C57 1.860(6) . ?
Si12 C55 1.859(5) . ?
Si12 C56 1.872(6) . ?
Si12 C51 1.877(5) . ?
Si13 C61 1.849(6) . ?
Si13 C59 1.865(6) . ?
Si13 C60 1.869(7) . ?
Si13 C58 1.887(6) . ?
Si14 C62 1.849(7) . ?
Si14 C63 1.864(5) . ?
Si14 C58 1.860(6) . ?
Si14 C64 1.856(7) . ?
Si15 C67 1.885(5) . ?
Si15 C66 1.879(6) . ?
Si15 C68 1.879(6) . ?
Si15 C65 1.892(5) . ?
Si16 C70 1.863(6) . ?
Si16 C69 1.869(5) . ?
Si16 C71 1.870(5) . ?
Si16 C65 1.873(6) . ?
Si17 C73 1.873(6) . ?
Si17 C75 1.872(5) . ?
Si17 C74 1.873(5) . ?
Si17 C72 1.892(5) . ?
Si18 C77 1.827(6) . ?
Si18 C78 1.864(6) . ?
Si18 C76 1.870(5) . ?
Si18 C72 1.879(5) . ?
C4 C5 1.381(7) . ?
C4 C9 1.387(7) . ?
C5 C6 1.393(7) . ?
C6 C7 1.402(7) . ?
C7 C8 1.368(7) . ?
C8 C9 1.406(7) . ?
C16 C21 1.419(18) . ?
C16 C17 1.323(7) . ?
C16 C21 1.452(10) . ?
C17 C18 1.383(8) . ?
C18 C19 1.313(8) . ?
C19 C20 1.495(18) . ?
C19 C20 1.438(10) . ?
C20 C21 1.404(10) . ?
C20 C21 1.37(2) . ?
C28 C29 1.363(7) . ?
C28 C33 1.359(8) . ?
C29 C30 1.394(7) . ?
C30 C31 1.366(8) . ?
C31 C32 1.353(7) . ?
C32 C33 1.389(7) . ?
C79 C80 1.389(10) . ?
C79 C84 1.359(12) . ?
C79 C85 1.533(11) . ?
C80 C81 1.389(12) . ?
C81 C82 1.349(14) . ?
C82 C83 1.362(13) . ?
C83 C84 1.376(12) . ?
C86 C87 1.390(9) . ?
C86 C91 1.386(9) . ?
C86 C92 1.516(9) . ?
C87 C88 1.397(9) . ?
C88 C89 1.414(10) . ?
C89 C90 1.359(10) . ?
C90 C91 1.358(9) . ?
C93 C94 1.3949 . ?
C93 C98 1.3950 . ?
C93 C99 1.5400 . ?
C94 C95 1.3951 . ?
C95 C96 1.3950 . ?
C96 C97 1.3950 . ?
C97 C98 1.3949 . ?
